data_4079797
loop_
_publ_author_name
'Huckaba, Aron J.'
'Hollis, T. Keith'
'Howell, Tyler O.'
'Valle, Henry U.'
'Wu, Yunshan'

_publ_section_title
;
 Synthesis and Characterization of a 1,3-Phenylene-Bridged N-Alkyl
 Bis(benzimidazole) CCC-NHC Pincer Ligand Precursor: Homobimetallic Silver
 and Rhodium Complexes and the Catalytic Hydrosilylation of
 Phenylacetylene
;
_journal_issue 1
_journal_name_full Organometallics
_journal_page_first 63
_journal_paper_doi 10.1021/om3008037
_journal_volume 32
_journal_year 2013
_chemical_absolute_configuration unk
_chemical_formula_moiety 'C44 H54 I2 N4 Rh2'
_chemical_formula_sum 'C44 H54 I2 N4 Rh2'
_chemical_formula_weight 1098.57
_chemical_name_systematic UMCB0009_AH_I_201
_space_group_crystal_system monoclinic
_space_group_IT_number 4
_space_group_name_Hall 'P 2yb'
_space_group_name_H-M_alt 'P 1 21 1'
_symmetry_space_group_name_Hall 'P 2yb'
_symmetry_space_group_name_H-M 'P 1 21 1'
_atom_sites_solution_primary iterative
_audit_creation_date 2012-08-08
_audit_creation_method
;
  Olex2 1.2
  (compiled 2012.05.09 svn.r2324, GUI svn.r4230)
;
_cell_angle_alpha 90
_cell_angle_beta 103.558(2)
_cell_angle_gamma 90
_cell_formula_units_Z 2
_cell_length_a 8.4719(3)
_cell_length_b 17.0771(5)
_cell_length_c 14.8339(5)
_cell_measurement_reflns_used 7636
_cell_measurement_temperature 100
_cell_measurement_theta_max 68.86
_cell_measurement_theta_min 3.06
_cell_volume 2086.30(12)
_computing_molecular_graphics
;
O. V. Dolomanov, L. J. Bourhis, R. J. Gildea, J. A. K. Howard and H. Puschmann,
OLEX2: a complete structure solution, refinement and analysis program.
J. Appl. Cryst. (2009). 42, 339-341.
;
_computing_publication_material
;
O. V. Dolomanov, L. J. Bourhis, R. J. Gildea, J. A. K. Howard and H. Puschmann,
OLEX2: a complete structure solution, refinement and analysis program.
J. Appl. Cryst. (2009). 42, 339-341.
;
_computing_structure_refinement
;
olex2.refine (L.J. Bourhis, O.V. Dolomanov, R.J. Gildea, J.A.K. Howard,
H. Puschmann, in preparation, 2011)
;
_computing_structure_solution
;
olex2.solve (L.J. Bourhis, O.V. Dolomanov, R.J. Gildea, J.A.K. Howard,
H. Puschmann, in preparation, 2011)
;
_diffrn_ambient_temperature 99.65
_diffrn_measured_fraction_theta_full 0.842152
_diffrn_measured_fraction_theta_max 0.842152
_diffrn_measurement_device_type 'Bruker APEX-II CCD'
_diffrn_measurement_method '\f and \w scans'
_diffrn_radiation_monochromator graphite
_diffrn_radiation_type CuK\a
_diffrn_radiation_wavelength 1.54178
_diffrn_reflns_av_R_equivalents 0.0398
_diffrn_reflns_av_unetI/netI 0.0646
_diffrn_reflns_limit_h_max 10
_diffrn_reflns_limit_h_min -10
_diffrn_reflns_limit_k_max 19
_diffrn_reflns_limit_k_min -17
_diffrn_reflns_limit_l_max 17
_diffrn_reflns_limit_l_min -17
_diffrn_reflns_number 18691
_diffrn_reflns_theta_full 69.392215
_diffrn_reflns_theta_max 69.39
_diffrn_reflns_theta_min 3.06
_diffrn_standards_number 0
_exptl_absorpt_coefficient_mu 18.281
_exptl_absorpt_correction_type none
_exptl_crystal_colour 'clear yellowish yellow'
_exptl_crystal_colour_lustre clear
_exptl_crystal_colour_modifier yellowish
_exptl_crystal_colour_primary yellow
_exptl_crystal_density_diffrn 1.7486
_exptl_crystal_description plate
_exptl_crystal_F_000 1086.4020
_exptl_crystal_recrystallization_method 'grown via vapor diffussion of Hexane into DCM'
_exptl_crystal_size_max 0.14
_exptl_crystal_size_mid 0.11
_exptl_crystal_size_min 0.1
_refine_diff_density_max 2.160835
_refine_diff_density_min -1.210608
_refine_diff_density_rms 0.178633
_refine_ls_abs_structure_details 'Flack, H. D. (1983). Acta Cryst. A39, 876-881.'
_refine_ls_abs_structure_Flack 0.037(5)
_refine_ls_d_res_high 0.823590
_refine_ls_d_res_low 14.420525
_refine_ls_goodness_of_fit_ref 1.011487
_refine_ls_hydrogen_treatment mixed
_refine_ls_matrix_type full
_refine_ls_number_constraints 90
_refine_ls_number_parameters 470
_refine_ls_number_reflns 6589
_refine_ls_number_restraints 0
_refine_ls_restrained_S_all 1.011487
_refine_ls_R_factor_all 0.034730
_refine_ls_R_factor_gt 0.032240
_refine_ls_shift/su_max 0.0013
_refine_ls_shift/su_mean 0.0000
_refine_ls_structure_factor_coef Fsqd
_refine_ls_weighting_details 'w=1/[\s^2^(Fo^2^)+(0.0453P)^2^] where P=(Fo^2^+2Fc^2^)/3'
_refine_ls_weighting_scheme calc
_refine_ls_wR_factor_ref 0.081171
_reflns_Friedel_coverage 0.719
_reflns_limit_h_max 10
_reflns_limit_h_min -10
_reflns_limit_k_max 19
_reflns_limit_k_min -17
_reflns_limit_l_max 17
_reflns_limit_l_min -17
_reflns_number_gt 6287
_reflns_number_total 6589
_reflns_threshold_expression I>=2u(I)
_cod_data_source_file om3008037_si_001.cif
_cod_data_source_block UMCB0009_AH_I_201
_cod_database_code 4079797

loop_
_space_group_symop_id
_space_group_symop_operation_xyz
1 x,y,z
2 -x,y+1/2,-z

loop_
_atom_site_label
_atom_site_type_symbol
_atom_site_fract_x
_atom_site_fract_y
_atom_site_fract_z
_atom_site_U_iso_or_equiv
_atom_site_adp_type
_atom_site_occupancy
_atom_site_refinement_flags_posn
I1 I 0.48167(5) 0.282918(12) 1.02813(3) 0.02733(11) Uani 1.000000 .
Rh2 Rh -0.06221(5) 0.391283(15) 0.40890(3) 0.01630(10) Uani 1.000000 .
I2 I 0.16437(5) 0.501970(12) 0.41462(3) 0.03071(11) Uani 1.000000 .
Rh1 Rh 0.59911(5) 0.307339(15) 0.87790(3) 0.01644(10) Uani 1.000000 .
C7 C 0.4376(7) 0.3937(3) 0.8357(4) 0.0147(11) Uani 1.000000 .
N2 N 0.4328(6) 0.4659(3) 0.8730(3) 0.0157(10) Uani 1.000000 .
N1 N 0.3065(6) 0.3920(3) 0.7605(3) 0.0165(9) Uani 1.000000 .
C42 C -0.2608(7) 0.3141(4) 0.3587(4) 0.0217(12) Uani 1.000000 .
H2 H -0.2346(7) 0.2690(4) 0.3217(4) 0.0261(15) Uiso 1.000000 R
C15 C 0.2900(8) 0.2129(3) 0.4195(4) 0.0202(13) Uani 1.000000 .
C25 C 0.5598(8) 0.4953(3) 0.9515(4) 0.0214(13) Uani 1.000000 .
H3a H 0.5083(8) 0.5149(3) 1.0006(4) 0.0256(15) Uiso 1.000000 R
H3b H 0.6332(8) 0.4517(3) 0.9779(4) 0.0256(15) Uiso 1.000000 R
N3 N 0.1927(6) 0.2615(3) 0.4601(3) 0.0186(11) Uani 1.000000 .
C5 C 0.1971(8) 0.2617(3) 0.5561(4) 0.0212(13) Uani 1.000000 .
C17 C 0.3313(8) 0.1919(4) 0.2651(4) 0.0223(13) Uani 1.000000 .
H13 H 0.3061(8) 0.2029(4) 0.2006(4) 0.0268(16) Uiso 1.000000 R
C9 C 0.3010(7) 0.5091(4) 0.8246(4) 0.0179(12) Uani 1.000000 .
C36 C 0.6619(8) 0.3012(4) 0.7462(4) 0.0260(14) Uani 1.000000 .
H6 H 0.5773(8) 0.3231(4) 0.6936(4) 0.0312(17) Uiso 1.000000 R
C43 C -0.4165(9) 0.3563(4) 0.3140(5) 0.0292(15) Uani 1.000000 .
H8a H -0.4668(9) 0.3300(4) 0.2547(5) 0.0350(18) Uiso 1.000000 R
H8b H -0.4930(9) 0.3519(4) 0.3550(5) 0.0350(18) Uiso 1.000000 R
C38 C -0.2298(8) 0.4711(4) 0.4632(5) 0.0253(14) Uani 1.000000 .
H4 H -0.1749(8) 0.5164(4) 0.5004(5) 0.0304(17) Uiso 1.000000 R
C8 C 0.2198(8) 0.4628(3) 0.7518(4) 0.0195(12) Uani 1.000000 .
C37 C -0.2548(8) 0.4802(4) 0.3686(5) 0.0249(14) Uani 1.000000 .
H5 H -0.2157(8) 0.5314(4) 0.3495(5) 0.0299(17) Uiso 1.000000 R
C1 C 0.1799(9) 0.1896(4) 0.6918(5) 0.0280(15) Uani 1.000000 .
H7 H 0.1564(9) 0.1424(4) 0.7199(5) 0.0336(18) Uiso 1.000000 R
C30 C 0.9301(9) 0.3505(4) 0.8543(6) 0.0318(16) Uani 1.000000 .
H15a H 0.9999(9) 0.3567(4) 0.8097(6) 0.0382(19) Uiso 1.000000 R
H15b H 0.9581(9) 0.3928(4) 0.9009(6) 0.0382(19) Uiso 1.000000 R
N4 N 0.1332(6) 0.2872(3) 0.3123(3) 0.0180(10) Uani 1.000000 .
C27 C 0.8142(8) 0.5757(4) 0.9963(5) 0.0330(16) Uani 1.000000 .
H18a H 0.8878(8) 0.5304(4) 0.9983(5) 0.040(2) Uiso 1.000000 R
H18b H 0.8688(8) 0.6222(4) 0.9776(5) 0.040(2) Uiso 1.000000 R
C41 C -0.2046(7) 0.3050(3) 0.4559(4) 0.0222(13) Uani 1.000000 .
H1a H -0.1460(7) 0.2546(3) 0.4749(4) 0.0266(15) Uiso 1.000000 R
C11 C 0.1022(9) 0.6076(4) 0.7786(5) 0.0307(16) Uani 1.000000 .
H1b H 0.0587(9) 0.6576(4) 0.7874(5) 0.0369(19) Uiso 1.000000 R
C44 C -0.3918(9) 0.4430(4) 0.2950(5) 0.0297(15) Uani 1.000000 .
H1ca H -0.3664(9) 0.4484(4) 0.2334(5) 0.0357(18) Uiso 1.000000 R
H1cb H -0.4941(9) 0.4717(4) 0.2931(5) 0.0357(18) Uiso 1.000000 R
C29 C 0.7554(8) 0.3588(4) 0.8035(4) 0.0227(13) Uani 1.000000 .
H1d H 0.7244(8) 0.4136(4) 0.7830(4) 0.0272(16) Uiso 1.000000 R
C20 C 0.4073(8) 0.1574(3) 0.4588(4) 0.0209(13) Uani 1.000000 .
H1e H 0.4310(8) 0.1452(3) 0.5230(4) 0.0250(15) Uiso 1.000000 R
C2 C 0.2290(8) 0.2550(4) 0.7454(4) 0.0216(13) Uani 1.000000 .
H1f H 0.2431(8) 0.2526(4) 0.8108(4) 0.0260(15) Uiso 1.000000 R
C13 C 0.0797(9) 0.4859(3) 0.6903(4) 0.0250(14) Uani 1.000000 .
H1i H 0.0259(9) 0.4531(3) 0.6408(4) 0.0300(17) Uiso 1.000000 R
C26 C 0.6578(8) 0.5603(4) 0.9224(5) 0.0243(14) Uani 1.000000 .
H1ja H 0.6856(8) 0.5458(4) 0.8633(5) 0.0291(16) Uiso 1.000000 R
H1jb H 0.5918(8) 0.6087(4) 0.9117(5) 0.0291(16) Uiso 1.000000 R
C39 C -0.3380(9) 0.4247(4) 0.5092(5) 0.0288(15) Uani 1.000000 .
H1ka H -0.3414(9) 0.4502(4) 0.5687(5) 0.0345(18) Uiso 1.000000 R
H1kb H -0.4495(9) 0.4254(4) 0.4694(5) 0.0345(18) Uiso 1.000000 R
C35 C 0.7242(10) 0.2223(4) 0.7268(5) 0.0322(16) Uani 1.000000 .
H1la H 0.6690(10) 0.2062(4) 0.6631(5) 0.0387(19) Uiso 1.000000 R
H1lb H 0.8418(10) 0.2265(4) 0.7294(5) 0.0387(19) Uiso 1.000000 R
C18 C 0.4485(8) 0.1385(4) 0.3039(5) 0.0273(14) Uani 1.000000 .
H20 H 0.5056(8) 0.1122(4) 0.2648(5) 0.0328(17) Uiso 1.000000 R
C33 C 0.7070(9) 0.1895(4) 0.8907(5) 0.0280(15) Uani 1.000000 .
H1n H 0.6619(9) 0.1529(4) 0.9310(5) 0.0336(18) Uiso 1.000000 R
C12 C 0.0202(9) 0.5608(4) 0.7044(5) 0.0311(16) Uani 1.000000 .
H1o H -0.0758(9) 0.5797(4) 0.6635(5) 0.0373(19) Uiso 1.000000 R
C3 C 0.2575(7) 0.3242(3) 0.7036(4) 0.0181(12) Uani 1.000000 .
C32 C 0.8252(8) 0.2403(4) 0.9390(5) 0.0272(15) Uani 1.000000 .
H1q H 0.8487(8) 0.2346(4) 1.0079(5) 0.0326(18) Uiso 1.000000 R
C16 C 0.2508(7) 0.2294(3) 0.3252(4) 0.0169(12) Uani 1.000000 .
C10 C 0.2430(8) 0.5837(4) 0.8390(4) 0.0227(13) Uani 1.000000 .
H1s H 0.2984(8) 0.6163(4) 0.8881(4) 0.0273(15) Uiso 1.000000 R
C4 C 0.2419(7) 0.3292(3) 0.6088(4) 0.0192(12) Uani 1.000000 .
H11 H 0.2611(7) 0.3771(3) 0.5805(4) 0.0230(14) Uiso 1.000000 R
C19 C 0.4869(8) 0.1212(4) 0.3982(5) 0.0270(14) Uani 1.000000 .
H1t H 0.5694(8) 0.0839(4) 0.4217(5) 0.0324(17) Uiso 1.000000 R
C14 C 0.0968(7) 0.3088(3) 0.3931(4) 0.0179(11) Uani 1.000000 .
C21 C 0.0604(8) 0.3249(3) 0.2233(4) 0.0228(13) Uani 1.000000 .
H19a H 0.0206(8) 0.2839(3) 0.1764(4) 0.0273(16) Uiso 1.000000 R
H19b H -0.0344(8) 0.3563(3) 0.2302(4) 0.0273(16) Uiso 1.000000 R
C40 C -0.2837(9) 0.3394(4) 0.5283(5) 0.0289(15) Uani 1.000000 .
H1ha H -0.3794(9) 0.3072(4) 0.5314(5) 0.0346(18) Uiso 1.000000 R
H1hb H -0.2061(9) 0.3365(4) 0.5895(5) 0.0346(18) Uiso 1.000000 R
C6 C 0.1648(9) 0.1928(4) 0.5977(4) 0.0235(13) Uani 1.000000 .
H1u H 0.1321(9) 0.1475(4) 0.5610(4) 0.0282(16) Uiso 1.000000 R
C23 C 0.0962(9) 0.4282(5) 0.1092(6) 0.0393(18) Uani 1.000000 .
H1ga H 0.0246(9) 0.3951(5) 0.0619(6) 0.047(2) Uiso 1.000000 R
H1gb H 0.0269(9) 0.4669(5) 0.1314(6) 0.047(2) Uiso 1.000000 R
C28 C 0.7897(10) 0.5893(4) 1.0917(5) 0.042(2) Uani 1.000000 .
H1va H 0.717(6) 0.634(2) 1.0908(11) 0.063(3) Uiso 1.000000 G
H1vb H 0.741(7) 0.5426(15) 1.1126(19) 0.063(3) Uiso 1.000000 G
H1vc H 0.8947(14) 0.600(4) 1.1343(11) 0.063(3) Uiso 1.000000 G
C31 C 0.9652(9) 0.2707(4) 0.9032(6) 0.0383(18) Uani 1.000000 .
H1wa H 0.9917(9) 0.2322(4) 0.8590(6) 0.046(2) Uiso 1.000000 R
H1wb H 1.0614(9) 0.2757(4) 0.9556(6) 0.046(2) Uiso 1.000000 R
C34 C 0.6986(10) 0.1591(4) 0.7941(5) 0.0353(17) Uani 1.000000 .
H1xa H 0.5911(10) 0.1346(4) 0.7700(5) 0.042(2) Uiso 1.000000 R
H1xb H 0.7821(10) 0.1180(4) 0.7973(5) 0.042(2) Uiso 1.000000 R
C22 C 0.1776(8) 0.3778(4) 0.1886(4) 0.0258(14) Uani 1.000000 .
H1ya H 0.2346(8) 0.4116(4) 0.2402(4) 0.0310(17) Uiso 1.000000 R
H1yb H 0.2602(8) 0.3450(4) 0.1693(4) 0.0310(17) Uiso 1.000000 R
C24 C 0.2129(9) 0.4714(4) 0.0642(5) 0.0337(16) Uani 1.000000 .
H1za H 0.1527(13) 0.509(2) 0.019(3) 0.051(2) Uiso 1.000000 G
H1zb H 0.292(4) 0.500(3) 0.1117(7) 0.051(2) Uiso 1.000000 G
H24 H 0.269(5) 0.4338(5) 0.033(3) 0.051(2) Uiso 1.000000 G

loop_
_atom_site_aniso_label
_atom_site_aniso_U_11
_atom_site_aniso_U_22
_atom_site_aniso_U_33
_atom_site_aniso_U_12
_atom_site_aniso_U_13
_atom_site_aniso_U_23
I1 0.0351(2) 0.0246(2) 0.0252(2) 0.00315(16) 0.01296(16) 0.00468(16)
Rh2 0.0188(2) 0.0119(2) 0.0182(2) -0.00135(16) 0.00415(15) 0.00031(16)
I2 0.0270(2) 0.0251(2) 0.0390(2) -0.00433(17) 0.00551(17) -0.00278(18)
Rh1 0.0188(2) 0.0143(2) 0.01673(19) 0.00364(16) 0.00528(15) 0.00271(16)
C7 0.019(3) 0.014(3) 0.014(2) -0.001(2) 0.009(2) 0.001(2)
N2 0.018(2) 0.015(3) 0.014(2) 0.0047(19) 0.0026(19) 0.0002(19)
N1 0.019(2) 0.012(2) 0.017(2) 0.005(2) 0.0019(18) -0.001(2)
C42 0.019(3) 0.014(3) 0.032(3) -0.004(2) 0.007(2) 0.000(3)
C15 0.025(3) 0.014(3) 0.023(3) -0.005(2) 0.009(3) -0.000(2)
C25 0.030(3) 0.013(3) 0.018(3) -0.001(2) 0.002(2) -0.002(2)
N3 0.022(3) 0.016(3) 0.017(2) 0.0002(19) 0.002(2) -0.0014(19)
C5 0.026(3) 0.018(3) 0.018(3) 0.002(2) 0.003(2) -0.003(2)
C17 0.027(3) 0.023(4) 0.019(3) 0.001(3) 0.008(2) -0.002(2)
C9 0.017(3) 0.016(3) 0.022(3) -0.002(2) 0.005(2) 0.002(2)
C36 0.035(3) 0.023(4) 0.023(3) 0.011(3) 0.012(3) 0.007(3)
C43 0.024(3) 0.030(4) 0.031(4) -0.005(3) 0.003(3) 0.001(3)
C38 0.027(3) 0.016(3) 0.032(3) 0.010(2) 0.004(3) -0.006(3)
C8 0.024(3) 0.013(3) 0.023(3) 0.002(2) 0.008(2) -0.004(2)
C37 0.026(3) 0.011(3) 0.037(4) 0.002(2) 0.005(3) 0.002(3)
C1 0.045(4) 0.016(4) 0.024(3) 0.001(3) 0.012(3) -0.003(3)
C30 0.023(3) 0.027(4) 0.049(4) 0.004(3) 0.016(3) 0.006(3)
N4 0.023(2) 0.016(3) 0.016(2) -0.003(2) 0.0054(19) -0.001(2)
C27 0.023(3) 0.030(4) 0.041(4) -0.006(3) -0.002(3) 0.003(3)
C41 0.022(3) 0.008(3) 0.036(3) -0.003(2) 0.006(3) 0.003(2)
C11 0.037(4) 0.015(4) 0.039(4) 0.011(3) 0.007(3) 0.001(3)
C44 0.031(4) 0.027(4) 0.027(3) 0.001(3) 0.000(3) 0.007(3)
C29 0.023(3) 0.021(3) 0.025(3) 0.004(2) 0.009(3) 0.006(3)
C20 0.027(3) 0.015(3) 0.020(3) 0.002(2) 0.003(2) 0.001(2)
C2 0.025(3) 0.021(3) 0.018(3) 0.002(2) 0.004(2) 0.001(2)
C13 0.034(4) 0.016(3) 0.022(3) 0.006(3) 0.001(3) 0.000(2)
C26 0.026(3) 0.018(3) 0.031(3) 0.001(2) 0.008(3) -0.001(3)
C39 0.031(4) 0.026(4) 0.029(3) 0.011(3) 0.008(3) -0.007(3)
C35 0.040(4) 0.033(4) 0.029(3) 0.006(3) 0.017(3) -0.007(3)
C18 0.029(3) 0.026(4) 0.030(3) 0.001(3) 0.012(3) -0.009(3)
C33 0.035(4) 0.018(4) 0.034(4) 0.012(3) 0.013(3) 0.009(3)
C12 0.032(4) 0.025(4) 0.030(4) 0.013(3) -0.007(3) -0.006(3)
C3 0.020(3) 0.016(3) 0.018(3) 0.003(2) 0.006(2) -0.002(2)
C32 0.023(3) 0.028(4) 0.028(3) 0.016(3) 0.002(3) 0.007(3)
C16 0.022(3) 0.007(3) 0.023(3) -0.003(2) 0.007(2) -0.002(2)
C10 0.027(3) 0.016(3) 0.024(3) 0.002(3) 0.002(3) -0.007(2)
C4 0.020(3) 0.015(3) 0.023(3) -0.000(2) 0.005(2) 0.002(2)
C19 0.021(3) 0.027(4) 0.030(3) 0.006(3) -0.000(3) 0.000(3)
C14 0.016(3) 0.012(3) 0.024(3) -0.002(2) 0.002(2) 0.003(2)
C21 0.028(3) 0.020(4) 0.017(3) -0.004(3) -0.000(2) 0.002(2)
C40 0.031(4) 0.030(4) 0.025(3) -0.001(3) 0.007(3) 0.008(3)
C6 0.035(4) 0.014(3) 0.023(3) -0.001(3) 0.010(3) -0.001(2)
C23 0.031(4) 0.050(5) 0.037(4) 0.001(3) 0.008(3) 0.018(4)
C28 0.045(5) 0.030(4) 0.040(4) -0.004(3) -0.012(4) -0.001(3)
C31 0.028(4) 0.042(5) 0.045(4) 0.009(3) 0.008(3) 0.009(3)
C34 0.044(4) 0.025(4) 0.041(4) 0.009(3) 0.019(3) -0.005(3)
C22 0.030(3) 0.024(4) 0.023(3) -0.004(3) 0.005(3) 0.002(3)
C24 0.037(4) 0.036(4) 0.030(4) 0.003(3) 0.013(3) 0.008(3)

loop_
_atom_type_symbol
_atom_type_scat_dispersion_real
_atom_type_scat_dispersion_imag
_atom_type_scat_source
_atom_type_scat_dispersion_source
I -0.19193 6.94384 'International Tables Volume C Table 6.1.1.4 (pp. 500-502)' 'Henke, Gullikson and Davis, At. Data and Nucl. Data Tables, 1993, 54, 2'
H 0.00000 0.00000 'International Tables Volume C Table 6.1.1.4 (pp. 500-502)' 'Henke, Gullikson and Davis, At. Data and Nucl. Data Tables, 1993, 54, 2'
C 0.01920 0.00962 'International Tables Volume C Table 6.1.1.4 (pp. 500-502)' 'Henke, Gullikson and Davis, At. Data and Nucl. Data Tables, 1993, 54, 2'
Rh 0.12043 3.64380 'International Tables Volume C Table 6.1.1.4 (pp. 500-502)' 'Henke, Gullikson and Davis, At. Data and Nucl. Data Tables, 1993, 54, 2'
N 0.03256 0.01839 'International Tables Volume C Table 6.1.1.4 (pp. 500-502)' 'Henke, Gullikson and Davis, At. Data and Nucl. Data Tables, 1993, 54, 2'

loop_
_geom_angle_atom_site_label_1
_geom_angle_atom_site_label_2
_geom_angle_atom_site_label_3
_geom_angle
C42 Rh2 I2 161.54(17)
C38 Rh2 I2 93.95(18)
C38 Rh2 C42 89.2(2)
C37 Rh2 I2 90.12(17)
C37 Rh2 C42 81.8(2)
C37 Rh2 C38 36.0(3)
C41 Rh2 I2 159.51(17)
C41 Rh2 C42 38.9(2)
C41 Rh2 C38 81.3(2)
C41 Rh2 C37 97.2(2)
C14 Rh2 I2 90.20(16)
C14 Rh2 C42 91.2(2)
C14 Rh2 C38 165.4(2)
C14 Rh2 C37 158.2(2)
C14 Rh2 C41 90.0(2)
C7 Rh1 I1 90.87(15)
C36 Rh1 I1 166.06(18)
C36 Rh1 C7 92.8(2)
C29 Rh1 I1 154.65(18)
C29 Rh1 C7 89.8(2)
C29 Rh1 C36 38.9(3)
C33 Rh1 I1 90.77(18)
C33 Rh1 C7 159.6(2)
C33 Rh1 C36 81.2(2)
C33 Rh1 C29 97.3(3)
C32 Rh1 I1 91.92(18)
C32 Rh1 C7 163.6(2)
C32 Rh1 C36 88.4(2)
C32 Rh1 C29 80.9(3)
C32 Rh1 C33 36.5(3)
N2 C7 Rh1 128.6(4)
N1 C7 Rh1 126.7(4)
N1 C7 N2 104.8(5)
C25 N2 C7 123.1(5)
C9 N2 C7 111.7(5)
C9 N2 C25 125.1(5)
C8 N1 C7 111.2(5)
C3 N1 C7 124.1(5)
C3 N1 C8 124.5(5)
H2 C42 Rh2 114.15(17)
C43 C42 Rh2 113.2(4)
C43 C42 H2 114.1(4)
C41 C42 Rh2 70.2(3)
C41 C42 H2 114.1(4)
C41 C42 C43 123.3(6)
C20 C15 N3 130.9(6)
C16 C15 N3 106.7(5)
C16 C15 C20 122.5(6)
H3a C25 N2 109.2(3)
H3b C25 N2 109.2(3)
H3b C25 H3a 107.9
C26 C25 N2 111.8(5)
C26 C25 H3a 109.2(4)
C26 C25 H3b 109.2(3)
C5 N3 C15 123.7(5)
C14 N3 C15 109.9(5)
C14 N3 C5 126.4(5)
C4 C5 N3 120.4(5)
C6 C5 N3 119.0(5)
C6 C5 C4 120.5(6)
C18 C17 H13 121.6(4)
C16 C17 H13 121.6(4)
C16 C17 C18 116.8(6)
C8 C9 N2 106.9(5)
C10 C9 N2 132.4(5)
C10 C9 C8 120.7(5)
H6 C36 Rh1 113.99(17)
C29 C36 Rh1 69.0(4)
C29 C36 H6 114.0(4)
C35 C36 Rh1 113.1(4)
C35 C36 H6 114.0(4)
C35 C36 C29 124.6(6)
H8a C43 C42 108.9(4)
H8b C43 C42 108.9(4)
H8b C43 H8a 107.7
C44 C43 C42 113.5(6)
C44 C43 H8a 108.9(4)
C44 C43 H8b 108.9(4)
H4 C38 Rh2 114.52(17)
C37 C38 Rh2 70.3(4)
C37 C38 H4 114.5(4)
C39 C38 Rh2 110.4(4)
C39 C38 H4 114.5(4)
C39 C38 C37 124.2(6)
C9 C8 N1 105.4(5)
C13 C8 N1 131.3(5)
C13 C8 C9 123.2(6)
C38 C37 Rh2 73.7(4)
H5 C37 Rh2 113.93(17)
H5 C37 C38 113.9(4)
C44 C37 Rh2 107.3(4)
C44 C37 C38 126.1(6)
C44 C37 H5 113.9(4)
C2 C1 H7 120.0(4)
C6 C1 H7 120.0(4)
C6 C1 C2 119.9(6)
H15b C30 H15a 107.9
C29 C30 H15a 109.2(4)
C29 C30 H15b 109.2(4)
C31 C30 H15a 109.2(4)
C31 C30 H15b 109.2(4)
C31 C30 C29 112.2(6)
C14 N4 C16 112.1(5)
C21 N4 C16 125.0(5)
C21 N4 C14 122.8(5)
H18b C27 H18a 107.6
C26 C27 H18a 108.6(4)
C26 C27 H18b 108.6(4)
C28 C27 H18a 108.6(4)
C28 C27 H18b 108.6(4)
C28 C27 C26 114.6(6)
C42 C41 Rh2 70.8(3)
H1a C41 Rh2 114.02(16)
H1a C41 C42 114.0(4)
C40 C41 Rh2 110.1(4)
C40 C41 C42 125.5(6)
C40 C41 H1a 114.0(3)
C12 C11 H1b 118.8(4)
C10 C11 H1b 118.8(4)
C10 C11 C12 122.3(6)
C37 C44 C43 112.5(6)
H1ca C44 C43 109.1(4)
H1ca C44 C37 109.1(4)
H1cb C44 C43 109.1(4)
H1cb C44 C37 109.1(4)
H1cb C44 H1ca 107.8
C36 C29 Rh1 72.1(4)
C30 C29 Rh1 111.5(4)
C30 C29 C36 125.7(6)
H1d C29 Rh1 113.44(17)
H1d C29 C36 113.4(4)
H1d C29 C30 113.4(3)
H1e C20 C15 122.0(4)
C19 C20 C15 115.9(6)
C19 C20 H1e 122.0(4)
H1f C2 C1 120.2(4)
C3 C2 C1 119.6(6)
C3 C2 H1f 120.2(4)
H1i C13 C8 121.8(3)
C12 C13 C8 116.5(6)
C12 C13 H1i 121.8(4)
C27 C26 C25 111.3(5)
H1ja C26 C25 109.4(4)
H1ja C26 C27 109.4(4)
H1jb C26 C25 109.4(3)
H1jb C26 C27 109.4(4)
H1jb C26 H1ja 108.0
H1ka C39 C38 108.9(4)
H1kb C39 C38 108.9(4)
H1kb C39 H1ka 107.7
C40 C39 C38 113.5(6)
C40 C39 H1ka 108.9(4)
C40 C39 H1kb 108.9(4)
H1la C35 C36 108.8(4)
H1lb C35 C36 108.8(4)
H1lb C35 H1la 107.7
C34 C35 C36 113.6(6)
C34 C35 H1la 108.8(4)
C34 C35 H1lb 108.8(4)
H20 C18 C17 118.7(4)
C19 C18 C17 122.5(6)
C19 C18 H20 118.7(4)
H1n C33 Rh1 114.39(19)
C32 C33 Rh1 73.0(4)
C32 C33 H1n 114.4(4)
C34 C33 Rh1 107.8(4)
C34 C33 H1n 114.4(4)
C34 C33 C32 124.8(7)
C13 C12 C11 120.3(6)
H1o C12 C11 119.8(4)
H1o C12 C13 119.8(4)
C2 C3 N1 118.8(5)
C4 C3 N1 119.6(5)
C4 C3 C2 121.6(5)
C33 C32 Rh1 70.5(4)
H1q C32 Rh1 114.29(18)
H1q C32 C33 114.3(4)
C31 C32 Rh1 110.7(4)
C31 C32 C33 124.6(7)
C31 C32 H1q 114.3(4)
C17 C16 C15 120.8(6)
N4 C16 C15 106.2(5)
N4 C16 C17 133.0(6)
C11 C10 C9 117.0(6)
H1s C10 C9 121.5(3)
H1s C10 C11 121.5(4)
C3 C4 C5 117.8(5)
H11 C4 C5 121.1(4)
H11 C4 C3 121.1(3)
C18 C19 C20 121.4(6)
H1t C19 C20 119.3(4)
H1t C19 C18 119.3(4)
N3 C14 Rh2 128.6(4)
N4 C14 Rh2 126.4(4)
N4 C14 N3 105.1(5)
H19a C21 N4 108.9(3)
H19b C21 N4 108.9(3)
H19b C21 H19a 107.7
C22 C21 N4 113.3(5)
C22 C21 H19a 108.9(3)
C22 C21 H19b 108.9(4)
C39 C40 C41 113.7(5)
H1ha C40 C41 108.8(3)
H1ha C40 C39 108.8(4)
H1hb C40 C41 108.8(4)
H1hb C40 C39 108.8(4)
H1hb C40 H1ha 107.7
C1 C6 C5 120.4(6)
H1u C6 C5 119.8(4)
H1u C6 C1 119.8(4)
H1gb C23 H1ga 107.7
C22 C23 H1ga 108.8(4)
C22 C23 H1gb 108.8(4)
C24 C23 H1ga 108.8(4)
C24 C23 H1gb 108.8(4)
C24 C23 C22 113.7(6)
H1va C28 C27 109.5
H1vb C28 C27 109.5
H1vb C28 H1va 109.5
H1vc C28 C27 109.5
H1vc C28 H1va 109.5
H1vc C28 H1vb 109.5
C32 C31 C30 113.0(6)
H1wa C31 C30 109.0(4)
H1wa C31 C32 109.0(4)
H1wb C31 C30 109.0(4)
H1wb C31 C32 109.0(4)
H1wb C31 H1wa 107.8
C33 C34 C35 113.4(6)
H1xa C34 C35 108.9(4)
H1xa C34 C33 108.9(4)
H1xb C34 C35 108.9(4)
H1xb C34 C33 108.9(4)
H1xb C34 H1xa 107.7
C23 C22 C21 113.2(6)
H1ya C22 C21 108.9(3)
H1ya C22 C23 108.9(4)
H1yb C22 C21 108.9(4)
H1yb C22 C23 108.9(4)
H1yb C22 H1ya 107.8
H1za C24 C23 109.5
H1zb C24 C23 109.5
H1zb C24 H1za 109.5
H24 C24 C23 109.5
H24 C24 H1za 109.5
H24 C24 H1zb 109.5

loop_
_geom_bond_atom_site_label_1
_geom_bond_atom_site_label_2
_geom_bond_distance
I1 Rh1 2.6776(6)
Rh2 I2 2.6811(5)
Rh2 C42 2.130(6)
Rh2 C38 2.249(6)
Rh2 C37 2.206(6)
Rh2 C41 2.122(6)
Rh2 C14 2.001(6)
Rh1 C7 2.010(6)
Rh1 C36 2.144(6)
Rh1 C29 2.104(6)
Rh1 C33 2.201(6)
Rh1 C32 2.233(6)
C7 N2 1.355(7)
C7 N1 1.377(7)
N2 C25 1.476(7)
N2 C9 1.390(8)
N1 C8 1.406(8)
N1 C3 1.436(8)
C42 H2 1.0000
C42 C43 1.513(9)
C42 C41 1.416(9)
C15 N3 1.402(8)
C15 C20 1.398(9)
C15 C16 1.388(8)
C25 H3a 0.9900
C25 H3b 0.9900
C25 C26 1.509(9)
N3 C5 1.415(8)
N3 C14 1.386(8)
C5 C4 1.395(9)
C5 C6 1.386(9)
C17 H13 0.9500
C17 C18 1.371(10)
C17 C16 1.398(9)
C9 C8 1.386(9)
C9 C10 1.399(9)
C36 H6 1.0000
C36 C29 1.415(10)
C36 C35 1.500(9)
C43 H8a 0.9900
C43 H8b 0.9900
C43 C44 1.532(9)
C38 H4 1.0000
C38 C37 1.377(10)
C38 C39 1.492(10)
C8 C13 1.374(9)
C37 H5 1.0000
C37 C44 1.533(9)
C1 H7 0.9500
C1 C2 1.378(9)
C1 C6 1.372(9)
C30 H15a 0.9900
C30 H15b 0.9900
C30 C29 1.502(9)
C30 C31 1.541(10)
N4 C16 1.384(8)
N4 C14 1.356(8)
N4 C21 1.467(7)
C27 H18a 0.9900
C27 H18b 0.9900
C27 C26 1.532(9)
C27 C28 1.496(12)
C41 H1a 1.0000
C41 C40 1.512(9)
C11 H1b 0.9500
C11 C12 1.405(10)
C11 C10 1.375(10)
C44 H1ca 0.9900
C44 H1cb 0.9900
C29 H1d 1.0000
C20 H1e 0.9500
C20 C19 1.388(10)
C2 H1f 0.9500
C2 C3 1.381(9)
C13 H1i 0.9500
C13 C12 1.408(9)
C26 H1ja 0.9900
C26 H1jb 0.9900
C39 H1ka 0.9900
C39 H1kb 0.9900
C39 C40 1.535(9)
C35 H1la 0.9900
C35 H1lb 0.9900
C35 C34 1.520(10)
C18 H20 0.9500
C18 C19 1.393(10)
C33 H1n 1.0000
C33 C32 1.390(11)
C33 C34 1.510(10)
C12 H1o 0.9500
C3 C4 1.384(8)
C32 H1q 1.0000
C32 C31 1.501(10)
C10 H1s 0.9500
C4 H11 0.9500
C19 H1t 0.9500
C21 H19a 0.9900
C21 H19b 0.9900
C21 C22 1.518(9)
C40 H1ha 0.9900
C40 H1hb 0.9900
C6 H1u 0.9500
C23 H1ga 0.9900
C23 H1gb 0.9900
C23 C22 1.492(9)
C23 C24 1.508(10)
C28 H1va 0.9800
C28 H1vb 0.9800
C28 H1vc 0.9800
C31 H1wa 0.9900
C31 H1wb 0.9900
C34 H1xa 0.9900
C34 H1xb 0.9900
C22 H1ya 0.9900
C22 H1yb 0.9900
C24 H1za 0.9800
C24 H1zb 0.9800
C24 H24 0.9800
